data_2312597
loop_
_publ_author_name
'Zhang, Zheng'
'Zhao, Lei'
'Yu, Hai Yan'
'Zhang, Hong Tao'

_publ_section_title
;
 2D coordination polymers of cadmium(II) and zinc(II) derived from
 N,N'-bis(glycinyl)pyromellitic diimide: microwave-assisted synthesis,
 structures, spectroscopic properties and influence of metal-ion size.
;
_journal_coeditor_code OP3031
_journal_issue 10
_journal_name_full 'Acta crystallographica. Section C, Structural chemistry'
_journal_paper_doi 10.1107/S2053229624008003
_journal_volume 80
_journal_year 2024
_chemical_formula_iupac '[Cd (C14 H6 N2 O8) (H2 O)2]'
_chemical_formula_moiety 'C14 H10 Cd N2 O10'
_chemical_formula_sum 'C14 H10 Cd N2 O10'
_chemical_formula_weight 478.64
_chemical_name_systematic
Poly[diaqua[\m~4~-2,2'-(1,3,5,7-tetraoxo-1,2,3,5,6,7-hexahydropyrrolo[3,4-<i>f</i>]isoindole-2,6-diyl)diacetato-\k^4^<i>O</i>,<i>O</i>':<i>O</i>'',<i>O</i>''']cadmium(II)]
_space_group_crystal_system triclinic
_space_group_IT_number 2
_space_group_name_Hall '-P 1'
_space_group_name_H-M_alt 'P -1'
_atom_sites_solution_hydrogens geom
_atom_sites_solution_primary direct
_atom_sites_solution_secondary difmap
_audit_creation_method SHELXL-2014/7
_cell_angle_alpha 84.255(10)
_cell_angle_beta 88.521(9)
_cell_angle_gamma 87.532(9)
_cell_formula_units_Z 1
_cell_length_a 4.9317(15)
_cell_length_b 5.441(2)
_cell_length_c 14.014(5)
_cell_measurement_reflns_used 4112
_cell_measurement_temperature 298(2)
_cell_measurement_theta_max 27.27
_cell_measurement_theta_min 2.93
_cell_volume 373.7(2)
_computing_cell_refinement
;
SAINT (Bruker, 2004)
;
_computing_data_collection
;
APEX2 (Bruker, 2004)
;
_computing_data_reduction
;
SAINT (Bruker, 2004)
;
_computing_molecular_graphics
;
DIAMOND (Brandenburg, 2008)
;
_computing_structure_refinement
;
SHELXL2014 (Sheldrick, 2015)
;
_computing_structure_solution
;
SHELXS97 (Sheldrick, 2008)
;
_diffrn_ambient_temperature 298(2)
_diffrn_measured_fraction_theta_full 0.999
_diffrn_measured_fraction_theta_max 0.999
_diffrn_measurement_device_type 'Bruker APEXII CCD'
_diffrn_measurement_method '\f and \w scans'
_diffrn_radiation_type MoK\a
_diffrn_radiation_wavelength 0.71073
_diffrn_reflns_av_R_equivalents 0.0552
_diffrn_reflns_av_unetI/netI 0.0356
_diffrn_reflns_limit_h_max 6
_diffrn_reflns_limit_h_min -6
_diffrn_reflns_limit_k_max 7
_diffrn_reflns_limit_k_min -7
_diffrn_reflns_limit_l_max 18
_diffrn_reflns_limit_l_min -18
_diffrn_reflns_number 10027
_diffrn_reflns_theta_full 25.242
_diffrn_reflns_theta_max 27.493
_diffrn_reflns_theta_min 2.922
_diffrn_source 'fine-focus sealed tube'
_exptl_absorpt_coefficient_mu 1.528
_exptl_absorpt_correction_T_max 0.7456
_exptl_absorpt_correction_T_min 0.6855
_exptl_absorpt_correction_type multi-scan
_exptl_absorpt_process_details
;
(SADABS; Bruker, 2004)
;
_exptl_crystal_colour colorless
_exptl_crystal_density_diffrn 2.127
_exptl_crystal_description block
_exptl_crystal_F_000 236
_exptl_crystal_size_max 0.128
_exptl_crystal_size_mid 0.108
_exptl_crystal_size_min 0.038
_refine_diff_density_max 0.949
_refine_diff_density_min -0.640
_refine_ls_extinction_method none
_refine_ls_goodness_of_fit_ref 1.070
_refine_ls_hydrogen_treatment constr
_refine_ls_matrix_type full
_refine_ls_number_parameters 124
_refine_ls_number_reflns 1714
_refine_ls_number_restraints 0
_refine_ls_restrained_S_all 1.070
_refine_ls_R_factor_all 0.0319
_refine_ls_R_factor_gt 0.0301
_refine_ls_shift/su_max 0.000
_refine_ls_shift/su_mean 0.000
_refine_ls_structure_factor_coef Fsqd
_refine_ls_weighting_details 'w=1/[\s^2^(Fo^2^)+(0.0462P)^2^+0.0531P] where P=(Fo^2^+2Fc^2^)/3'
_refine_ls_weighting_scheme calc
_refine_ls_wR_factor_gt 0.0734
_refine_ls_wR_factor_ref 0.0745
_reflns_number_gt 1663
_reflns_number_total 1714
_reflns_threshold_expression 'I > 2\s(I)'
_cod_data_source_file op3031sup1.cif
_cod_data_source_block 1
_cod_original_cell_volume 373.8(2)
_cod_database_code 2312597
_shelx_space_group_comment
;
The symmetry employed for this shelxl refinement is uniquely defined
by the following loop, which should always be used as a source of
symmetry information in preference to the above space-group names.
They are only intended as comments.
;
_shelx_estimated_absorpt_t_min 0.828
_shelx_estimated_absorpt_t_max 0.944

loop_
_space_group_symop_operation_xyz
'x, y, z'
'-x, -y, -z'

loop_
_atom_site_type_symbol
_atom_site_label
_atom_site_fract_x
_atom_site_fract_y
_atom_site_fract_z
_atom_site_U_iso_or_equiv
_atom_site_adp_type
_atom_site_calc_flag
_atom_site_occupancy
_atom_site_disorder_assembly
_atom_site_disorder_group
C C1 0.9646(6) 0.6523(5) 0.6275(2) 0.0210(6) Uani d 1 . .
C C2 1.0944(6) 0.6578(6) 0.7249(2) 0.0255(6) Uani d 1 . .
H H2A 1.2457 0.5376 0.7299 0.031 Uiso calc 1 . .
H H2B 1.1666 0.8198 0.7281 0.031 Uiso calc 1 . .
C C3 0.9307(6) 0.3945(6) 0.8707(2) 0.0219(6) Uani d 1 . .
C C4 0.7091(5) 0.4231(5) 0.9445(2) 0.0207(6) Uani d 1 . .
C C5 0.5705(5) 0.6495(5) 0.9205(2) 0.0197(5) Uani d 1 . .
C C6 0.6998(5) 0.7689(5) 0.8297(2) 0.0200(6) Uani d 1 . .
C C7 0.3559(6) 0.7338(5) 0.9754(2) 0.0210(6) Uani d 1 . .
H H7 0.2628 0.8841 0.9596 0.025 Uiso calc 1 . .
Cd Cd1 0.5000 0.5000 0.5000 0.02113(12) Uani d 1 . .
N N1 0.9111(5) 0.6058(5) 0.80638(18) 0.0223(5) Uani d 1 . .
O O1 0.7256(4) 0.5874(5) 0.62675(16) 0.0310(5) Uani d 1 . .
O O2 1.1127(4) 0.7175(4) 0.55563(15) 0.0260(5) Uani d 1 . .
O O3 0.6400(5) 0.9627(4) 0.78525(16) 0.0291(5) Uani d 1 . .
O O4 1.1000(5) 0.2292(5) 0.86703(17) 0.0334(5) Uani d 1 . .
O O5 0.6122(6) 0.8467(5) 0.40317(19) 0.0408(6) Uani d 1 . .
H H5A 0.5183 0.8945 0.3565 0.049 Uiso d 1 . .
H H5B 0.7055 0.9374 0.4318 0.049 Uiso d 1 . .

loop_
_atom_site_aniso_label
_atom_site_aniso_U_11
_atom_site_aniso_U_22
_atom_site_aniso_U_33
_atom_site_aniso_U_12
_atom_site_aniso_U_13
_atom_site_aniso_U_23
C1 0.0207(13) 0.0224(14) 0.0196(14) 0.0032(10) 0.0020(11) -0.0036(11)
C2 0.0180(13) 0.0403(18) 0.0182(14) -0.0060(12) 0.0027(11) -0.0006(12)
C3 0.0199(13) 0.0277(15) 0.0183(14) -0.0015(11) 0.0005(10) -0.0038(11)
C4 0.0185(12) 0.0247(14) 0.0190(14) -0.0004(10) 0.0007(10) -0.0038(11)
C5 0.0215(13) 0.0219(14) 0.0154(13) -0.0026(10) 0.0004(10) 0.0003(10)
C6 0.0180(12) 0.0264(15) 0.0160(13) -0.0032(10) -0.0006(10) -0.0029(11)
C7 0.0217(13) 0.0200(13) 0.0209(14) 0.0011(10) -0.0021(11) -0.0010(11)
Cd1 0.02157(17) 0.02575(18) 0.01623(17) -0.00171(11) 0.00209(10) -0.00321(11)
N1 0.0198(11) 0.0299(13) 0.0168(12) 0.0004(9) 0.0005(9) -0.0007(10)
O1 0.0215(10) 0.0520(15) 0.0212(11) -0.0077(9) 0.0004(8) -0.0094(10)
O2 0.0274(11) 0.0298(11) 0.0199(11) 0.0009(8) 0.0067(8) -0.0008(9)
O3 0.0334(12) 0.0272(12) 0.0249(11) 0.0005(9) 0.0016(9) 0.0057(9)
O4 0.0296(11) 0.0364(13) 0.0319(13) 0.0104(9) 0.0066(9) 0.0002(10)
O5 0.0542(15) 0.0329(13) 0.0351(14) -0.0176(11) -0.0078(12) 0.0057(11)

loop_
_atom_type_symbol
_atom_type_description
_atom_type_scat_dispersion_real
_atom_type_scat_dispersion_imag
_atom_type_scat_source
C C 0.0033 0.0016 'International Tables Vol C Tables 4.2.6.8 and 6.1.1.4'
H H 0.0000 0.0000 'International Tables Vol C Tables 4.2.6.8 and 6.1.1.4'
Cd Cd -0.8075 1.2024 'International Tables Vol C Tables 4.2.6.8 and 6.1.1.4'
N N 0.0061 0.0033 'International Tables Vol C Tables 4.2.6.8 and 6.1.1.4'
O O 0.0106 0.0060 'International Tables Vol C Tables 4.2.6.8 and 6.1.1.4'

loop_
_geom_angle_atom_site_label_1
_geom_angle_atom_site_label_2
_geom_angle_atom_site_label_3
_geom_angle_site_symmetry_1
_geom_angle_site_symmetry_3
_geom_angle
_geom_angle_publ_flag
O1 C1 O2 . . 126.8(3) ?
O1 C1 C2 . . 117.6(2) ?
O2 C1 C2 . . 115.6(2) ?
N1 C2 C1 . . 114.4(2) ?
N1 C2 H2A . . 108.7 ?
C1 C2 H2A . . 108.7 ?
N1 C2 H2B . . 108.7 ?
C1 C2 H2B . . 108.7 ?
H2A C2 H2B . . 107.6 ?
O4 C3 N1 . . 125.3(3) ?
O4 C3 C4 . . 128.6(3) ?
N1 C3 C4 . . 106.0(2) ?
C7 C4 C5 2_667 . 123.1(3) ?
C7 C4 C3 2_667 . 129.1(3) ?
C5 C4 C3 . . 107.8(3) ?
C7 C5 C4 . . 122.4(3) ?
C7 C5 C6 . . 129.8(3) ?
C4 C5 C6 . . 107.8(2) ?
O3 C6 N1 . . 125.7(3) ?
O3 C6 C5 . . 128.9(3) ?
N1 C6 C5 . . 105.5(2) ?
C4 C7 C5 2_667 . 114.6(3) ?
C4 C7 H7 2_667 . 122.7 ?
C5 C7 H7 . . 122.7 ?
O1 Cd1 O1 2_666 . 180.00(11) ?
O1 Cd1 O5 2_666 . 83.92(9) ?
O1 Cd1 O5 . . 96.09(9) y
O1 Cd1 O5 2_666 2_666 96.08(9) ?
O1 Cd1 O5 . 2_666 83.91(9) ?
O5 Cd1 O5 . 2_666 180.00(13) ?
O1 Cd1 O2 2_666 1_455 90.25(8) ?
O1 Cd1 O2 . 1_455 89.75(8) ?
O5 Cd1 O2 . 1_455 89.41(9) y
O5 Cd1 O2 2_666 1_455 90.59(9) y
O1 Cd1 O2 2_666 2_766 89.75(8) y
O1 Cd1 O2 . 2_766 90.25(8) y
O5 Cd1 O2 . 2_766 90.59(9) ?
O5 Cd1 O2 2_666 2_766 89.41(9) ?
O2 Cd1 O2 1_455 2_766 180.0 ?
C3 N1 C6 . . 112.9(2) ?
C3 N1 C2 . . 124.3(3) ?
C6 N1 C2 . . 122.9(3) ?
C1 O1 Cd1 . . 126.8(2) ?
C1 O2 Cd1 . 1_655 126.77(19) ?
Cd1 O5 H5A . . 119.8 ?
Cd1 O5 H5B . . 111.3 ?
H5A O5 H5B . . 124.4 ?

loop_
_geom_bond_atom_site_label_1
_geom_bond_atom_site_label_2
_geom_bond_site_symmetry_2
_geom_bond_distance
_geom_bond_publ_flag
C1 O1 . 1.246(4) ?
C1 O2 . 1.260(3) ?
C1 C2 . 1.527(4) ?
C2 N1 . 1.451(4) ?
C2 H2A . 0.9700 ?
C2 H2B . 0.9700 ?
C3 O4 . 1.205(4) ?
C3 N1 . 1.390(4) ?
C3 C4 . 1.500(4) ?
C4 C7 2_667 1.380(4) ?
C4 C5 . 1.398(4) ?
C5 C7 . 1.382(4) ?
C5 C6 . 1.508(4) ?
C6 O3 . 1.199(4) ?
C6 N1 . 1.393(4) ?
C7 C4 2_667 1.380(4) ?
C7 H7 . 0.9300 ?
Cd1 O1 2_666 2.222(2) ?
Cd1 O1 . 2.222(2) y
Cd1 O5 . 2.290(2) y
Cd1 O5 2_666 2.290(2) ?
Cd1 O2 1_455 2.360(2) ?
Cd1 O2 2_766 2.360(2) ?
O2 Cd1 1_655 2.360(2) y
O5 H5A . 0.8258 ?
O5 H5B . 0.8279 ?

loop_
_geom_hbond_atom_site_label_D
_geom_hbond_atom_site_label_H
_geom_hbond_atom_site_label_A
_geom_hbond_site_symmetry_A
_geom_hbond_distance_DH
_geom_hbond_distance_HA
_geom_hbond_distance_DA
_geom_hbond_angle_DHA
O5 H5A O3 2_676 0.83 2.21 3.018(4) 166.6
O5 H5B O2 2_776 0.83 2.14 2.896(3) 151.8
C7 H7 O4 1_465 0.93 2.30 3.186(4) 159.0

loop_
_geom_torsion_atom_site_label_1
_geom_torsion_atom_site_label_2
_geom_torsion_atom_site_label_3
_geom_torsion_atom_site_label_4
_geom_torsion_site_symmetry_1
_geom_torsion_site_symmetry_2
_geom_torsion_site_symmetry_3
_geom_torsion_site_symmetry_4
_geom_torsion
_geom_torsion_publ_flag
O1 C1 C2 N1 . . . . -5.1(4) y
O2 C1 C2 N1 . . . . 174.1(3) y
O4 C3 C4 C7 . . . 2_667 -1.0(5) ?
N1 C3 C4 C7 . . . 2_667 -178.9(3) y
O4 C3 C4 C5 . . . . 177.6(3) ?
N1 C3 C4 C5 . . . . -0.2(3) ?
C7 C4 C5 C7 2_667 . . . -0.2(5) ?
C3 C4 C5 C7 . . . . -179.0(3) ?
C7 C4 C5 C6 2_667 . . . 179.4(3) y
C3 C4 C5 C6 . . . . 0.6(3) ?
C7 C5 C6 O3 . . . . -1.1(5) y
C4 C5 C6 O3 . . . . 179.3(3) ?
C7 C5 C6 N1 . . . . 178.7(3) ?
C4 C5 C6 N1 . . . . -0.9(3) ?
C4 C5 C7 C4 . . . 2_667 0.2(5) ?
C6 C5 C7 C4 . . . 2_667 -179.3(3) ?
O4 C3 N1 C6 . . . . -178.3(3) y
C4 C3 N1 C6 . . . . -0.4(3) ?
O4 C3 N1 C2 . . . . -0.1(5) y
C4 C3 N1 C2 . . . . 177.8(2) ?
O3 C6 N1 C3 . . . . -179.4(3) y
C5 C6 N1 C3 . . . . 0.8(3) y
O3 C6 N1 C2 . . . . 2.4(5) ?
C5 C6 N1 C2 . . . . -177.5(2) y
C1 C2 N1 C3 . . . . 111.9(3) y
C1 C2 N1 C6 . . . . -70.0(4) y
O2 C1 O1 Cd1 . . . . 11.6(5) y
C2 C1 O1 Cd1 . . . . -169.2(2) y
O1 C1 O2 Cd1 . . . 1_655 -111.4(3) y
C2 C1 O2 Cd1 . . . 1_655 69.4(3) y

_cod_database_fobs_code 2312597
